data_7714660
loop_
_publ_author_name
'Duan, Wen-Long'
'Wang, Kai-Tong'
'Yan, Feng'
'Luan, Jian'

_publ_section_title
;
 Fabrication of multinuclear copper cluster-based coordination polymers as
 urease inhibitors.
;
_journal_issue 3
_journal_name_full 'Dalton transactions (Cambridge, England : 2003)'
_journal_page_first 1336
_journal_page_last 1345
_journal_paper_doi 10.1039/d3dt03459c
_journal_volume 53
_journal_year 2024
_chemical_formula_moiety 'C21 H15 Cu N2 O5'
_chemical_formula_sum 'C21 H15 Cu N2 O5'
_chemical_formula_weight 438.89
_space_group_crystal_system triclinic
_space_group_IT_number 2
_space_group_name_Hall '-P 1'
_space_group_name_H-M_alt 'P -1'
_atom_sites_solution_hydrogens geom
_atom_sites_solution_primary direct
_audit_block_doi 10.5517/ccdc.csd.cc2grj92
_audit_creation_date 2023-12-04
_audit_creation_method
;
Olex2 1.2-beta
(compiled 2017.03.28 svn.r3405 for OlexSys, GUI svn.r5335)
;
_audit_update_record
;
2023-12-04 deposited with the CCDC.	2023-12-07 downloaded from the CCDC.
;
_cell_angle_alpha 79.438(3)
_cell_angle_beta 79.785(3)
_cell_angle_gamma 66.454(3)
_cell_formula_units_Z 2
_cell_length_a 9.5561(8)
_cell_length_b 10.8019(9)
_cell_length_c 11.0894(10)
_cell_measurement_reflns_used 4835
_cell_measurement_temperature 296(2)
_cell_measurement_theta_max 28.556
_cell_measurement_theta_min 2.341
_cell_volume 1024.70(15)
_computing_cell_refinement 'SAINT V8.40A (?, 2016)'
_computing_data_collection 'SMART (Bruker, 2001)'
_computing_data_reduction 'SAINT V8.40A (?, 2016)'
_computing_molecular_graphics 'Olex2 (Dolomanov et al., 2009)'
_computing_publication_material 'Olex2 (Dolomanov et al., 2009)'
_computing_structure_refinement 'ShelXL (Sheldrick, 2015)'
_computing_structure_solution 'SIR2004 (Burla et al., 2007)'
_diffrn_ambient_temperature 293(2)
_diffrn_measured_fraction_theta_full 1.000
_diffrn_measured_fraction_theta_max 0.997
_diffrn_measurement_device_type 'Bruker P4'
_diffrn_measurement_method '\w scans'
_diffrn_radiation_monochromator graphite
_diffrn_radiation_type MoK\a
_diffrn_radiation_wavelength 0.71073
_diffrn_reflns_av_R_equivalents 0.0716
_diffrn_reflns_av_unetI/netI 0.0836
_diffrn_reflns_Laue_measured_fraction_full 1.000
_diffrn_reflns_Laue_measured_fraction_max 0.997
_diffrn_reflns_limit_h_max 13
_diffrn_reflns_limit_h_min -13
_diffrn_reflns_limit_k_max 14
_diffrn_reflns_limit_k_min -14
_diffrn_reflns_limit_l_max 15
_diffrn_reflns_limit_l_min -15
_diffrn_reflns_number 23706
_diffrn_reflns_point_group_measured_fraction_full 1.000
_diffrn_reflns_point_group_measured_fraction_max 0.997
_diffrn_reflns_theta_full 25.242
_diffrn_reflns_theta_max 29.222
_diffrn_reflns_theta_min 1.881
_exptl_absorpt_coefficient_mu 1.099
_exptl_absorpt_correction_T_max 0.7458
_exptl_absorpt_correction_T_min 0.6581
_exptl_absorpt_correction_type none
_exptl_absorpt_process_details
;
SADABS-2016/2 (Bruker,2016/2) was used for absorption correction.
wR2(int) was 0.0732 before and 0.0548 after correction.
The Ratio of minimum to maximum transmission is 0.8824.
The \l/2 correction factor is Not present.
;
_exptl_crystal_colour BLUE
_exptl_crystal_density_diffrn 1.422
_exptl_crystal_density_method 'not measured'
_exptl_crystal_description BLOCK
_exptl_crystal_F_000 448
_exptl_crystal_size_max 0.2
_exptl_crystal_size_mid 0.13
_exptl_crystal_size_min 0.11
_refine_diff_density_max 0.768
_refine_diff_density_min -0.687
_refine_diff_density_rms 0.130
_refine_ls_extinction_method none
_refine_ls_goodness_of_fit_ref 1.032
_refine_ls_hydrogen_treatment constr
_refine_ls_matrix_type full
_refine_ls_number_parameters 265
_refine_ls_number_reflns 5544
_refine_ls_number_restraints 6
_refine_ls_restrained_S_all 1.034
_refine_ls_R_factor_all 0.1269
_refine_ls_R_factor_gt 0.0601
_refine_ls_shift/su_max 0.000
_refine_ls_shift/su_mean 0.000
_refine_ls_structure_factor_coef Fsqd
_refine_ls_weighting_details 'w=1/[\s^2^(Fo^2^)+(0.0914P)^2^] where P=(Fo^2^+2Fc^2^)/3'
_refine_ls_weighting_scheme calc
_refine_ls_wR_factor_gt 0.1436
_refine_ls_wR_factor_ref 0.1780
_reflns_Friedel_coverage 0.000
_reflns_number_gt 3224
_reflns_number_total 5544
_reflns_threshold_expression 'I > 2\s(I)'
_cod_data_source_file d3dt03459c2.cif
_cod_data_source_block Cu_CP_2
_cod_depositor_comments 'Adding full bibliography for 7714659--7714661.cif.'
_cod_database_code 7714660
_shelx_shelxl_version_number 2014/7
_shelx_space_group_comment
;
The symmetry employed for this shelxl refinement is uniquely defined
by the following loop, which should always be used as a source of
symmetry information in preference to the above space-group names.
They are only intended as comments.
;
_olex2_refinement_description
;
1. Fixed Uiso
 At 1.2 times of:
  All C(H) groups, All N(H) groups
2. Uiso/Uaniso restraints and constraints
Uanis(N2) \\sim Ueq: with sigma of 0.005 and sigma for terminal atoms of 0.01
Uanis(N2) = Uanis(N2')
3. Others
 Fixed Sof: N2(0.5) H2(0.5) N2'(0.5) H2'(0.5)
4.a Aromatic/amide H refined with riding coordinates:
 N2(H2), N2'(H2'), C1(H1), C2(H2A), C4(H4), C5(H5), C10(H10), C11(H11),
 C12(H12), C13(H13), C14(H14), C17(H17), C18(H18), C19(H19), C20(H20), C21(H21)
;
_olex2_submission_special_instructions 'No special instructions were received'

loop_
_space_group_symop_operation_xyz
'x, y, z'
'-x, -y, -z'

loop_
_atom_site_label
_atom_site_type_symbol
_atom_site_fract_x
_atom_site_fract_y
_atom_site_fract_z
_atom_site_U_iso_or_equiv
_atom_site_adp_type
_atom_site_occupancy
_atom_site_site_symmetry_order
_atom_site_calc_flag
_atom_site_refinement_flags_posn
_atom_site_refinement_flags_adp
_atom_site_refinement_flags_occupancy
_atom_site_disorder_assembly
_atom_site_disorder_group
Cu1 Cu 0.10356(5) 0.01588(5) 0.40828(4) 0.03786(18) Uani 1 1 d . . . . .
O1 O 0.2456(3) -0.1309(3) 0.5127(3) 0.0604(8) Uani 1 1 d . . . . .
O2 O 0.0719(3) -0.1549(3) 0.6700(3) 0.0513(7) Uani 1 1 d . . . . .
O3 O 0.1019(3) 0.1523(3) 0.5055(3) 0.0584(8) Uani 1 1 d . . . . .
O4 O -0.0699(3) 0.1236(3) 0.6605(3) 0.0547(8) Uani 1 1 d . . . . .
O5 O 0.6748(3) 0.1859(3) -0.0163(3) 0.0614(9) Uani 1 1 d . . . . .
N1 N 0.2921(3) 0.0373(3) 0.2754(3) 0.0434(8) Uani 1 1 d . . . . .
N2 N 0.8185(8) -0.0374(8) 0.0466(7) 0.0531(14) Uani 0.5 1 d . U P A 1
H2 H 0.8140 -0.1127 0.0849 0.064 Uiso 0.5 1 calc R . P A 1
N2' N 0.8270(8) 0.0200(7) 0.1100(7) 0.0531(14) Uani 0.5 1 d . . P A 2
H2' H 0.8260 -0.0303 0.1797 0.064 Uiso 0.5 1 calc R . P A 2
C1 C 0.2990(5) 0.1589(4) 0.2368(5) 0.0653(14) Uani 1 1 d . . . . .
H1 H 0.2146 0.2357 0.2582 0.078 Uiso 1 1 calc R . . . .
C2 C 0.4257(5) 0.1765(4) 0.1664(5) 0.0623(13) Uani 1 1 d . . . . .
H2A H 0.4252 0.2635 0.1401 0.075 Uiso 1 1 calc R . . . .
C3 C 0.5516(4) 0.0650(4) 0.1359(4) 0.0485(10) Uani 1 1 d . . . . .
C4 C 0.5428(5) -0.0605(5) 0.1750(5) 0.0735(16) Uani 1 1 d . . . . .
H4 H 0.6250 -0.1393 0.1549 0.088 Uiso 1 1 calc R . . . .
C5 C 0.4106(5) -0.0681(4) 0.2443(4) 0.0630(13) Uani 1 1 d . . . . .
H5 H 0.4067 -0.1537 0.2701 0.076 Uiso 1 1 calc R . . . .
C6 C 0.6872(5) 0.0855(5) 0.0555(4) 0.0659(14) Uani 1 1 d . . . . .
C7 C 0.9832(8) -0.0367(6) -0.0384(6) 0.098(2) Uani 1 1 d . . . . .
C8 C 0.2068(4) -0.1884(4) 0.6154(4) 0.0419(9) Uani 1 1 d . . . . .
C9 C 0.3304(4) -0.3068(4) 0.6756(4) 0.0445(9) Uani 1 1 d . . . . .
C10 C 0.4695(5) -0.3686(5) 0.6101(5) 0.0747(16) Uani 1 1 d . . . . .
H10 H 0.4910 -0.3327 0.5294 0.090 Uiso 1 1 calc R . . . .
C11 C 0.5792(6) -0.4855(6) 0.6643(6) 0.100(2) Uani 1 1 d . . . . .
H11 H 0.6734 -0.5282 0.6193 0.119 Uiso 1 1 calc R . . . .
C12 C 0.5482(7) -0.5378(6) 0.7841(6) 0.0906(19) Uani 1 1 d . . . . .
H12 H 0.6199 -0.6174 0.8196 0.109 Uiso 1 1 calc R . . . .
C13 C 0.4122(6) -0.4725(5) 0.8503(5) 0.0735(15) Uani 1 1 d . . . . .
H13 H 0.3930 -0.5055 0.9324 0.088 Uiso 1 1 calc R . . . .
C14 C 0.3034(5) -0.3588(5) 0.7975(4) 0.0542(11) Uani 1 1 d . . . . .
H14 H 0.2103 -0.3158 0.8437 0.065 Uiso 1 1 calc R . . . .
C15 C 0.0219(4) 0.1786(4) 0.6065(4) 0.0450(9) Uani 1 1 d . . . . .
C16 C 0.0349(5) 0.2838(4) 0.6695(4) 0.0507(10) Uani 1 1 d . . . . .
C17 C 0.1312(7) 0.3516(6) 0.6149(6) 0.092(2) Uani 1 1 d . . . . .
H17 H 0.1898 0.3303 0.5396 0.110 Uiso 1 1 calc R . . . .
C18 C 0.1394(10) 0.4491(8) 0.6720(8) 0.143(3) Uani 1 1 d . . . . .
H18 H 0.2027 0.4953 0.6342 0.171 Uiso 1 1 calc R . . . .
C19 C 0.0557(8) 0.4811(7) 0.7849(7) 0.114(3) Uani 1 1 d . . . . .
H19 H 0.0624 0.5484 0.8226 0.137 Uiso 1 1 calc R . . . .
C20 C -0.0367(6) 0.4130(6) 0.8406(6) 0.0826(17) Uani 1 1 d . . . . .
H20 H -0.0919 0.4324 0.9174 0.099 Uiso 1 1 calc R . . . .
C21 C -0.0481(5) 0.3158(4) 0.7830(4) 0.0564(11) Uani 1 1 d . . . . .
H21 H -0.1125 0.2707 0.8208 0.068 Uiso 1 1 calc R . . . .

loop_
_atom_site_aniso_label
_atom_site_aniso_U_11
_atom_site_aniso_U_22
_atom_site_aniso_U_33
_atom_site_aniso_U_23
_atom_site_aniso_U_13
_atom_site_aniso_U_12
Cu1 0.0295(3) 0.0431(3) 0.0394(3) 0.00211(19) 0.00128(17) -0.0174(2)
O1 0.0373(15) 0.066(2) 0.061(2) 0.0188(15) -0.0039(13) -0.0139(14)
O2 0.0384(15) 0.0553(18) 0.0496(17) 0.0096(13) -0.0047(12) -0.0141(13)
O3 0.0599(19) 0.074(2) 0.0570(19) -0.0170(16) 0.0111(15) -0.0448(17)
O4 0.0643(19) 0.0545(18) 0.0520(17) -0.0101(14) 0.0095(14) -0.0346(15)
O5 0.0466(17) 0.067(2) 0.060(2) 0.0163(16) 0.0041(14) -0.0256(15)
N1 0.0319(16) 0.0434(19) 0.052(2) -0.0003(15) 0.0022(14) -0.0165(14)
N2 0.036(2) 0.061(3) 0.053(3) 0.004(2) 0.006(2) -0.018(2)
N2' 0.036(2) 0.061(3) 0.053(3) 0.004(2) 0.006(2) -0.018(2)
C1 0.041(2) 0.046(3) 0.088(4) 0.006(2) 0.020(2) -0.012(2)
C2 0.048(3) 0.044(2) 0.081(3) 0.005(2) 0.019(2) -0.019(2)
C3 0.031(2) 0.057(3) 0.048(2) 0.0087(19) 0.0023(16) -0.0166(18)
C4 0.053(3) 0.050(3) 0.090(4) -0.001(3) 0.028(3) -0.009(2)
C5 0.058(3) 0.044(3) 0.076(3) -0.006(2) 0.027(2) -0.022(2)
C6 0.039(2) 0.083(3) 0.063(3) 0.020(3) 0.003(2) -0.026(2)
C7 0.133(6) 0.091(5) 0.074(4) -0.006(3) -0.030(4) -0.042(4)
C8 0.041(2) 0.043(2) 0.043(2) -0.0048(17) -0.0067(17) -0.0174(17)
C9 0.041(2) 0.042(2) 0.051(2) 0.0028(18) -0.0118(18) -0.0166(18)
C10 0.053(3) 0.074(3) 0.066(3) 0.015(3) -0.006(2) -0.002(2)
C11 0.052(3) 0.094(4) 0.100(5) 0.012(4) 0.003(3) 0.012(3)
C12 0.069(4) 0.071(4) 0.107(5) 0.029(3) -0.030(3) -0.011(3)
C13 0.066(3) 0.083(4) 0.070(3) 0.031(3) -0.027(3) -0.036(3)
C14 0.049(2) 0.058(3) 0.055(3) 0.004(2) -0.011(2) -0.022(2)
C15 0.037(2) 0.045(2) 0.050(2) 0.0004(19) -0.0058(18) -0.0155(18)
C16 0.046(2) 0.053(3) 0.057(3) -0.009(2) -0.0086(19) -0.022(2)
C17 0.112(5) 0.113(5) 0.088(4) -0.047(4) 0.028(3) -0.083(4)
C18 0.180(8) 0.184(8) 0.143(7) -0.088(6) 0.066(6) -0.156(7)
C19 0.120(6) 0.121(6) 0.142(7) -0.075(5) 0.017(5) -0.075(5)
C20 0.074(4) 0.095(4) 0.090(4) -0.049(3) 0.014(3) -0.038(3)
C21 0.045(2) 0.054(3) 0.069(3) -0.017(2) -0.004(2) -0.015(2)

loop_
_atom_type_symbol
_atom_type_description
_atom_type_scat_dispersion_real
_atom_type_scat_dispersion_imag
_atom_type_scat_source
C C 0.0033 0.0016 'International Tables Vol C Tables 4.2.6.8 and 6.1.1.4'
H H 0.0000 0.0000 'International Tables Vol C Tables 4.2.6.8 and 6.1.1.4'
Cu Cu 0.3201 1.2651 'International Tables Vol C Tables 4.2.6.8 and 6.1.1.4'
N N 0.0061 0.0033 'International Tables Vol C Tables 4.2.6.8 and 6.1.1.4'
O O 0.0106 0.0060 'International Tables Vol C Tables 4.2.6.8 and 6.1.1.4'

loop_
_geom_angle_atom_site_label_1
_geom_angle_atom_site_label_2
_geom_angle_atom_site_label_3
_geom_angle
_geom_angle_site_symmetry_1
_geom_angle_site_symmetry_3
_geom_angle_publ_flag
O1 Cu1 Cu1 82.29(8) . 2_556 ?
O1 Cu1 O3 90.64(14) . . ?
O1 Cu1 N1 92.01(12) . . ?
O2 Cu1 Cu1 85.64(8) 2_556 2_556 ?
O2 Cu1 O1 167.85(10) 2_556 . ?
O2 Cu1 O3 89.26(13) 2_556 . ?
O2 Cu1 O4 89.08(13) 2_556 2_556 ?
O2 Cu1 N1 100.14(11) 2_556 . ?
O3 Cu1 Cu1 82.83(8) . 2_556 ?
O3 Cu1 N1 92.94(12) . . ?
O4 Cu1 Cu1 84.75(8) 2_556 2_556 ?
O4 Cu1 O1 88.41(14) 2_556 . ?
O4 Cu1 O3 167.56(11) 2_556 . ?
O4 Cu1 N1 99.49(12) 2_556 . ?
N1 Cu1 Cu1 172.83(9) . 2_556 ?
C8 O1 Cu1 125.3(3) . . ?
C8 O2 Cu1 121.5(3) . 2_556 ?
C15 O3 Cu1 124.5(3) . . ?
C15 O4 Cu1 122.5(3) . 2_556 ?
C1 N1 Cu1 120.7(3) . . ?
C5 N1 Cu1 121.2(3) . . ?
C5 N1 C1 117.5(3) . . ?
C6 N2 C7 120.6(5) . . ?
C6 N2' C7 124.2(5) . 2_755 ?
N1 C1 C2 123.0(4) . . ?
C3 C2 C1 119.3(4) . . ?
C2 C3 C4 117.3(4) . . ?
C2 C3 C6 118.8(4) . . ?
C4 C3 C6 123.8(4) . . ?
C3 C4 C5 119.3(4) . . ?
N1 C5 C4 123.6(4) . . ?
O5 C6 N2 122.0(4) . . ?
O5 C6 N2' 116.9(4) . . ?
O5 C6 C3 122.6(4) . . ?
N2 C6 C3 113.0(4) . . ?
N2' C6 C3 113.5(4) . . ?
C7 C7 N2 96.1(7) 2_755 . ?
C7 C7 N2' 73.0(6) 2_755 2_755 ?
O1 C8 C9 117.2(3) . . ?
O2 C8 O1 125.1(4) . . ?
O2 C8 C9 117.7(3) . . ?
C10 C9 C8 120.6(4) . . ?
C10 C9 C14 118.9(4) . . ?
C14 C9 C8 120.4(4) . . ?
C9 C10 C11 120.0(5) . . ?
C12 C11 C10 120.0(5) . . ?
C13 C12 C11 119.6(5) . . ?
C12 C13 C14 120.7(5) . . ?
C13 C14 C9 120.6(4) . . ?
O3 C15 O4 125.4(4) . . ?
O3 C15 C16 118.0(3) . . ?
O4 C15 C16 116.6(4) . . ?
C17 C16 C15 120.3(4) . . ?
C21 C16 C15 121.1(4) . . ?
C21 C16 C17 118.6(4) . . ?
C18 C17 C16 119.7(5) . . ?
C17 C18 C19 121.4(6) . . ?
C20 C19 C18 119.3(5) . . ?
C19 C20 C21 119.9(5) . . ?
C20 C21 C16 121.0(4) . . ?

loop_
_geom_bond_atom_site_label_1
_geom_bond_atom_site_label_2
_geom_bond_distance
_geom_bond_site_symmetry_2
_geom_bond_publ_flag
Cu1 Cu1 2.6518(8) 2_556 ?
Cu1 O1 1.966(3) . ?
Cu1 O2 1.962(3) 2_556 ?
Cu1 O3 1.973(3) . ?
Cu1 O4 1.963(3) 2_556 ?
Cu1 N1 2.177(3) . ?
O1 C8 1.263(4) . ?
O2 Cu1 1.962(3) 2_556 ?
O2 C8 1.261(4) . ?
O3 C15 1.248(5) . ?
O4 Cu1 1.963(3) 2_556 ?
O4 C15 1.257(4) . ?
O5 C6 1.200(5) . ?
N1 C1 1.329(5) . ?
N1 C5 1.293(5) . ?
N2 C6 1.421(8) . ?
N2 C7 1.687(9) . ?
N2' C6 1.423(8) . ?
N2' C7 1.911(9) 2_755 ?
C1 C2 1.381(5) . ?
C2 C3 1.364(6) . ?
C3 C4 1.376(6) . ?
C3 C6 1.507(5) . ?
C4 C5 1.382(6) . ?
C7 N2' 1.911(9) 2_755 ?
C7 C7 1.417(11) 2_755 ?
C8 C9 1.495(5) . ?
C9 C10 1.366(6) . ?
C9 C14 1.387(6) . ?
C10 C11 1.393(6) . ?
C11 C12 1.375(8) . ?
C12 C13 1.358(8) . ?
C13 C14 1.365(6) . ?
C15 C16 1.493(6) . ?
C16 C17 1.389(6) . ?
C16 C21 1.386(6) . ?
C17 C18 1.358(8) . ?
C18 C19 1.383(9) . ?
C19 C20 1.365(8) . ?
C20 C21 1.373(7) . ?
